data_7055424
loop_
_publ_author_name
'Panini, Piyush'
'Gonnade, Rajesh G.'
'Chopra, Deepak'

_publ_section_title
;
 Experimental and computational analysis of supramolecular motifs
 involving Csp2(aromatic)--F and CF3groups in organic solids
;
_journal_issue 6
_journal_name_full 'New J. Chem.'
_journal_page_first 4981
_journal_paper_doi 10.1039/C5NJ03211C
_journal_volume 40
_journal_year 2016
_chemical_formula_moiety 'C14 H9 F4 N O'
_chemical_formula_sum 'C14 H9 F4 N O'
_chemical_formula_weight 283.22
_space_group_crystal_system orthorhombic
_space_group_IT_number 33
_space_group_name_Hall 'P 2c -2n'
_space_group_name_H-M_alt 'P n a 21'
_symmetry_space_group_name_Hall 'P 2c -2n'
_symmetry_space_group_name_H-M 'P n a 21'
_atom_sites_solution_hydrogens geom
_audit_creation_method SHELXL-2014/7
_audit_update_record
;
2016-03-09 deposited with the CCDC.
2016-03-15 downloaded from the CCDC.
;
_cell_angle_alpha 90
_cell_angle_beta 90
_cell_angle_gamma 90
_cell_formula_units_Z 4
_cell_length_a 8.9068(13)
_cell_length_b 14.315(2)
_cell_length_c 9.8311(15)
_cell_measurement_reflns_used 2451
_cell_measurement_temperature 100(2)
_cell_measurement_theta_max 28.21
_cell_measurement_theta_min 2.51
_cell_volume 1253.5(3)
_computing_cell_refinement 'Bruker SAINT'
_computing_data_collection 'Bruker APEX2'
_computing_data_reduction 'Bruker SAINT'
_computing_molecular_graphics Mercury
_computing_publication_material Mercury
_computing_structure_refinement 'SHELXL-2014 (Sheldrick 2013)'
_computing_structure_solution 'SIR 92'
_diffrn_ambient_temperature 100(2)
_diffrn_measured_fraction_theta_full 1.000
_diffrn_measured_fraction_theta_max 0.957
_diffrn_measurement_device_type 'Bruker APEX-II CCD'
_diffrn_measurement_method '\f and \w scans'
_diffrn_radiation_type MoK\a
_diffrn_radiation_wavelength 0.71073
_diffrn_reflns_av_R_equivalents 0.0159
_diffrn_reflns_av_unetI/netI 0.0170
_diffrn_reflns_Laue_measured_fraction_full 1.000
_diffrn_reflns_Laue_measured_fraction_max 0.957
_diffrn_reflns_limit_h_max 11
_diffrn_reflns_limit_h_min -11
_diffrn_reflns_limit_k_max 18
_diffrn_reflns_limit_k_min -18
_diffrn_reflns_limit_l_max 13
_diffrn_reflns_limit_l_min -8
_diffrn_reflns_number 7120
_diffrn_reflns_point_group_measured_fraction_full 0.863
_diffrn_reflns_point_group_measured_fraction_max 0.795
_diffrn_reflns_theta_full 25.242
_diffrn_reflns_theta_max 28.206
_diffrn_reflns_theta_min 2.513
_exptl_absorpt_coefficient_mu 0.136
_exptl_absorpt_correction_T_max 0.92
_exptl_absorpt_correction_T_min 0.82
_exptl_absorpt_correction_type multi-scan
_exptl_absorpt_process_details SADABS
_exptl_crystal_colour colourless
_exptl_crystal_density_diffrn 1.501
_exptl_crystal_description plate
_exptl_crystal_F_000 576
_exptl_crystal_size_max 0.340
_exptl_crystal_size_mid 0.150
_exptl_crystal_size_min 0.050
_refine_diff_density_max 0.259
_refine_diff_density_min -0.178
_refine_diff_density_rms 0.041
_refine_ls_extinction_method none
_refine_ls_goodness_of_fit_ref 1.096
_refine_ls_hydrogen_treatment constr
_refine_ls_matrix_type full
_refine_ls_number_parameters 185
_refine_ls_number_reflns 2451
_refine_ls_number_restraints 1
_refine_ls_restrained_S_all 1.095
_refine_ls_R_factor_all 0.0307
_refine_ls_R_factor_gt 0.0302
_refine_ls_shift/su_max 0.000
_refine_ls_shift/su_mean 0.000
_refine_ls_structure_factor_coef Fsqd
_refine_ls_weighting_details 'w=1/[\s^2^(Fo^2^)+(0.0391P)^2^+0.3276P] where P=(Fo^2^+2Fc^2^)/3'
_refine_ls_weighting_scheme calc
_refine_ls_wR_factor_gt 0.0759
_refine_ls_wR_factor_ref 0.0763
_reflns_Friedel_coverage 0.572
_reflns_Friedel_fraction_full 0.707
_reflns_Friedel_fraction_max 0.614
_reflns_number_gt 2426
_reflns_number_total 2451
_reflns_threshold_expression 'I > 2\s(I)'
_cod_data_source_file c5nj03211c2.cif
_cod_data_source_block 1F1T
_cod_depositor_comments 'Adding full bibliography for 7055417--7055429.cif.'
_cod_original_cell_volume 1253.4(3)
_cod_database_code 7055424
_shelx_shelxl_version_number 2014/7
_shelx_space_group_comment
;
The symmetry employed for this shelxl refinement is uniquely defined
by the following loop, which should always be used as a source of
symmetry information in preference to the above space-group names.
They are only intended as comments.
;
_shelx_estimated_absorpt_t_min 0.955
_shelx_estimated_absorpt_t_max 0.993

loop_
_space_group_symop_operation_xyz
'x, y, z'
'-x, -y, z+1/2'
'x+1/2, -y+1/2, z'
'-x+1/2, y+1/2, z+1/2'

loop_
_atom_site_label
_atom_site_type_symbol
_atom_site_fract_x
_atom_site_fract_y
_atom_site_fract_z
_atom_site_U_iso_or_equiv
_atom_site_adp_type
_atom_site_occupancy
_atom_site_site_symmetry_order
_atom_site_calc_flag
_atom_site_refinement_flags_posn
_atom_site_refinement_flags_adp
_atom_site_refinement_flags_occupancy
_atom_site_disorder_assembly
_atom_site_disorder_group
F1A F 0.21166(17) 0.29497(9) 0.55136(18) 0.0292(4) Uani 0.873(3) 1 d . . P A 1
F1B F -0.0382(12) 0.0512(6) 0.3400(12) 0.0292(4) Uani 0.127(3) 1 d . . P A 2
F2 F 0.05240(17) 0.27065(10) -0.16067(16) 0.0381(3) Uani 1 1 d . . . . .
F3 F 0.09826(14) 0.20422(8) 0.03117(16) 0.0301(3) Uani 1 1 d . . . . .
F4 F 0.24379(15) 0.31292(10) -0.04278(19) 0.0374(4) Uani 1 1 d . . . . .
N1 N 0.00614(17) 0.24037(11) 0.34992(19) 0.0191(3) Uani 1 1 d . . . . .
H1 H -0.0926 0.2405 0.3465 0.023 Uiso 1 1 calc R U . A 1
O1 O 0.21795(16) 0.31211(11) 0.27021(18) 0.0260(3) Uani 1 1 d . . . . .
C1 C -0.0151(2) 0.35996(13) 0.1784(2) 0.0176(4) Uani 1 1 d . . . . .
C2 C 0.0026(2) 0.35897(12) 0.0371(2) 0.0191(4) Uani 1 1 d . . . . .
C3 C -0.0723(2) 0.42393(13) -0.0428(2) 0.0209(4) Uani 1 1 d . . . . .
H3 H -0.0597 0.4234 -0.1388 0.025 Uiso 1 1 calc R U . . .
C4 C -0.1659(2) 0.48996(13) 0.0175(2) 0.0251(5) Uani 1 1 d . . . . .
H4 H -0.2142 0.5358 -0.0370 0.030 Uiso 1 1 calc R U . . .
C5 C -0.1885(2) 0.48871(14) 0.1562(2) 0.0240(5) Uani 1 1 d . . . . .
H5 H -0.2551 0.5325 0.1966 0.029 Uiso 1 1 calc R U . . .
C6 C -0.1145(2) 0.42394(13) 0.2375(2) 0.0204(4) Uani 1 1 d . . . . .
H6 H -0.1314 0.4231 0.3329 0.024 Uiso 1 1 calc R U . . .
C7A C 0.07795(19) 0.17628(13) 0.4390(2) 0.0187(4) Uani 0.873(3) 1 d . . P A 1
C8A C 0.1803(2) 0.20398(13) 0.5367(2) 0.0222(4) Uani 0.873(3) 1 d . . P A 1
C9A C 0.2504(2) 0.14107(15) 0.6225(3) 0.0281(4) Uani 0.873(3) 1 d . . P A 1
H9A H 0.3221 0.1619 0.6874 0.034 Uiso 0.873(3) 1 calc R U P A 1
C10A C 0.2141(2) 0.04672(15) 0.6123(3) 0.0295(5) Uani 0.873(3) 1 d . . P A 1
H10A H 0.2618 0.0026 0.6700 0.035 Uiso 0.873(3) 1 calc R U P A 1
C11A C 0.1088(2) 0.01707(14) 0.5182(3) 0.0281(5) Uani 0.873(3) 1 d . . P A 1
H11A H 0.0819 -0.0471 0.5134 0.034 Uiso 0.873(3) 1 calc R U P A 1
C12A C 0.0424(2) 0.08129(13) 0.4306(2) 0.0232(4) Uani 0.873(3) 1 d . . P A 1
H12A H -0.0278 0.0604 0.3645 0.028 Uiso 0.873(3) 1 calc R U P A 1
C7B C 0.07795(19) 0.17628(13) 0.4390(2) 0.0187(4) Uani 0.127(3) 1 d . . P A 2
C8B C 0.0424(2) 0.08129(13) 0.4306(2) 0.0232(4) Uani 0.127(3) 1 d . . P A 2
C9B C 0.1088(2) 0.01707(14) 0.5182(3) 0.0281(5) Uani 0.127(3) 1 d . . P A 2
H9B H 0.0819 -0.0471 0.5134 0.034 Uiso 0.127(3) 1 calc R U P A 2
C10B C 0.2141(2) 0.04672(15) 0.6123(3) 0.0295(5) Uani 0.127(3) 1 d . . P A 2
H10B H 0.2618 0.0026 0.6700 0.035 Uiso 0.127(3) 1 calc R U P A 2
C11B C 0.2504(2) 0.14107(15) 0.6225(3) 0.0281(4) Uani 0.127(3) 1 d . . P A 2
H11B H 0.3221 0.1619 0.6874 0.034 Uiso 0.127(3) 1 calc R U P A 2
C12B C 0.1803(2) 0.20398(13) 0.5367(2) 0.0222(4) Uani 0.127(3) 1 d . . P A 2
H12B H 0.2034 0.2685 0.5451 0.027 Uiso 0.127(3) 1 calc R U P A 2
C13 C 0.0815(2) 0.30098(13) 0.2705(2) 0.0189(4) Uani 1 1 d . . . . .
C14 C 0.0996(2) 0.28682(14) -0.0330(2) 0.0241(4) Uani 1 1 d . . . . .

loop_
_atom_site_aniso_label
_atom_site_aniso_U_11
_atom_site_aniso_U_22
_atom_site_aniso_U_33
_atom_site_aniso_U_23
_atom_site_aniso_U_13
_atom_site_aniso_U_12
F1A 0.0387(8) 0.0184(6) 0.0307(9) -0.0010(6) -0.0121(7) -0.0008(6)
F1B 0.0387(8) 0.0184(6) 0.0307(9) -0.0010(6) -0.0121(7) -0.0008(6)
F2 0.0456(8) 0.0436(7) 0.0251(8) -0.0102(6) 0.0005(7) 0.0098(6)
F3 0.0338(7) 0.0196(5) 0.0370(8) -0.0006(6) 0.0031(6) 0.0042(5)
F4 0.0233(6) 0.0350(7) 0.0540(10) -0.0036(7) 0.0119(6) -0.0015(5)
N1 0.0133(7) 0.0220(7) 0.0218(9) 0.0025(7) -0.0036(7) -0.0001(6)
O1 0.0153(6) 0.0296(7) 0.0332(9) 0.0098(6) -0.0036(6) -0.0013(5)
C1 0.0132(8) 0.0165(8) 0.0232(10) 0.0026(7) -0.0023(7) -0.0017(6)
C2 0.0160(8) 0.0176(8) 0.0238(11) 0.0012(8) -0.0014(8) -0.0036(7)
C3 0.0238(8) 0.0202(9) 0.0188(10) 0.0017(8) -0.0054(8) -0.0050(7)
C4 0.0251(9) 0.0182(8) 0.0320(13) 0.0063(8) -0.0105(9) -0.0009(7)
C5 0.0204(9) 0.0183(9) 0.0333(13) -0.0011(8) -0.0022(8) 0.0037(7)
C6 0.0174(8) 0.0223(9) 0.0214(10) -0.0001(8) -0.0005(7) -0.0018(7)
C7A 0.0158(8) 0.0199(8) 0.0206(10) 0.0034(7) 0.0033(8) 0.0024(6)
C8A 0.0232(9) 0.0194(8) 0.0239(11) -0.0005(8) -0.0009(8) 0.0025(7)
C9A 0.0293(10) 0.0308(10) 0.0242(12) 0.0029(9) -0.0064(9) 0.0054(8)
C10A 0.0308(10) 0.0271(9) 0.0306(12) 0.0110(10) 0.0030(10) 0.0092(8)
C11A 0.0285(10) 0.0188(8) 0.0371(14) 0.0047(9) 0.0081(9) 0.0009(8)
C12A 0.0196(8) 0.0215(9) 0.0285(13) 0.0010(8) 0.0033(8) -0.0031(7)
C7B 0.0158(8) 0.0199(8) 0.0206(10) 0.0034(7) 0.0033(8) 0.0024(6)
C8B 0.0196(8) 0.0215(9) 0.0285(13) 0.0010(8) 0.0033(8) -0.0031(7)
C9B 0.0285(10) 0.0188(8) 0.0371(14) 0.0047(9) 0.0081(9) 0.0009(8)
C10B 0.0308(10) 0.0271(9) 0.0306(12) 0.0110(10) 0.0030(10) 0.0092(8)
C11B 0.0293(10) 0.0308(10) 0.0242(12) 0.0029(9) -0.0064(9) 0.0054(8)
C12B 0.0232(9) 0.0194(8) 0.0239(11) -0.0005(8) -0.0009(8) 0.0025(7)
C13 0.0174(8) 0.0182(8) 0.0210(10) -0.0014(7) -0.0018(8) 0.0005(7)
C14 0.0228(9) 0.0237(9) 0.0258(11) -0.0021(8) 0.0023(8) -0.0005(7)

loop_
_atom_type_symbol
_atom_type_description
_atom_type_scat_dispersion_real
_atom_type_scat_dispersion_imag
_atom_type_scat_source
C C 0.0033 0.0016 'International Tables Vol C Tables 4.2.6.8 and 6.1.1.4'
H H 0.0000 0.0000 'International Tables Vol C Tables 4.2.6.8 and 6.1.1.4'
N N 0.0061 0.0033 'International Tables Vol C Tables 4.2.6.8 and 6.1.1.4'
O O 0.0106 0.0060 'International Tables Vol C Tables 4.2.6.8 and 6.1.1.4'
F F 0.0171 0.0103 'International Tables Vol C Tables 4.2.6.8 and 6.1.1.4'

loop_
_geom_angle_atom_site_label_1
_geom_angle_atom_site_label_2
_geom_angle_atom_site_label_3
_geom_angle
C13 N1 C7A 123.33(15)
C13 N1 C7B 123.33(15)
C13 N1 H1 118.3
C7A N1 H1 118.3
C2 C1 C6 119.33(18)
C2 C1 C13 121.82(18)
C6 C1 C13 118.55(19)
C3 C2 C1 120.10(18)
C3 C2 C14 118.32(19)
C1 C2 C14 121.57(18)
C2 C3 C4 120.1(2)
C2 C3 H3 120.0
C4 C3 H3 120.0
C5 C4 C3 119.97(19)
C5 C4 H4 120.0
C3 C4 H4 120.0
C4 C5 C6 120.5(2)
C4 C5 H5 119.7
C6 C5 H5 119.7
C5 C6 C1 119.9(2)
C5 C6 H6 120.1
C1 C6 H6 120.1
C8A C7A C12A 117.98(18)
C8A C7A N1 122.68(17)
C12A C7A N1 119.32(18)
F1A C8A C7A 119.42(18)
F1A C8A C9A 118.23(19)
C7A C8A C9A 122.34(18)
C8A C9A C10A 118.8(2)
C8A C9A H9A 120.6
C10A C9A H9A 120.6
C11A C10A C9A 120.2(2)
C11A C10A H10A 119.9
C9A C10A H10A 119.9
C10A C11A C12A 119.93(19)
C10A C11A H11A 120.0
C12A C11A H11A 120.0
C11A C12A C7A 120.6(2)
C11A C12A H12A 119.7
C7A C12A H12A 119.7
C12B C7B C8B 117.98(18)
C12B C7B N1 122.68(17)
C8B C7B N1 119.32(18)
F1B C8B C9B 117.9(5)
F1B C8B C7B 121.2(5)
C9B C8B C7B 120.6(2)
C10B C9B C8B 119.93(19)
C10B C9B H9B 120.0
C8B C9B H9B 120.0
C9B C10B C11B 120.2(2)
C9B C10B H10B 119.9
C11B C10B H10B 119.9
C12B C11B C10B 118.8(2)
C12B C11B H11B 120.6
C10B C11B H11B 120.6
C7B C12B C11B 122.34(18)
C7B C12B H12B 118.8
C11B C12B H12B 118.8
O1 C13 N1 125.41(19)
O1 C13 C1 119.41(18)
N1 C13 C1 115.17(16)
F3 C14 F4 106.77(17)
F3 C14 F2 106.54(17)
F4 C14 F2 106.29(18)
F3 C14 C2 112.52(18)
F4 C14 C2 112.94(17)
F2 C14 C2 111.34(18)

loop_
_geom_bond_atom_site_label_1
_geom_bond_atom_site_label_2
_geom_bond_distance
F1A C8A 1.340(2)
F1B C8B 1.223(10)
F2 C14 1.344(3)
F3 C14 1.340(2)
F4 C14 1.341(2)
N1 C13 1.346(3)
N1 C7A 1.421(3)
N1 C7B 1.421(3)
N1 H1 0.8800
O1 C13 1.226(2)
C1 C2 1.398(3)
C1 C6 1.400(3)
C1 C13 1.507(3)
C2 C3 1.388(3)
C2 C14 1.513(3)
C3 C4 1.393(3)
C3 H3 0.9500
C4 C5 1.379(3)
C4 H4 0.9500
C5 C6 1.390(3)
C5 H5 0.9500
C6 H6 0.9500
C7A C8A 1.382(3)
C7A C12A 1.399(3)
C8A C9A 1.383(3)
C9A C10A 1.392(3)
C9A H9A 0.9500
C10A C11A 1.384(4)
C10A H10A 0.9500
C11A C12A 1.391(3)
C11A H11A 0.9500
C12A H12A 0.9500
C7B C12B 1.382(3)
C7B C8B 1.399(3)
C8B C9B 1.391(3)
C9B C10B 1.384(4)
C9B H9B 0.9500
C10B C11B 1.392(3)
C10B H10B 0.9500
C11B C12B 1.383(3)
C11B H11B 0.9500
C12B H12B 0.9500

loop_
_geom_torsion_atom_site_label_1
_geom_torsion_atom_site_label_2
_geom_torsion_atom_site_label_3
_geom_torsion_atom_site_label_4
_geom_torsion
C6 C1 C2 C3 3.2(3)
C13 C1 C2 C3 -170.44(16)
C6 C1 C2 C14 -175.45(17)
C13 C1 C2 C14 10.9(3)
C1 C2 C3 C4 -0.4(3)
C14 C2 C3 C4 178.30(17)
C2 C3 C4 C5 -2.3(3)
C3 C4 C5 C6 2.2(3)
C4 C5 C6 C1 0.6(3)
C2 C1 C6 C5 -3.3(3)
C13 C1 C6 C5 170.50(17)
C13 N1 C7A C8A 54.6(3)
C13 N1 C7A C12A -126.8(2)
C12A C7A C8A F1A -177.02(18)
N1 C7A C8A F1A 1.6(3)
C12A C7A C8A C9A 1.7(3)
N1 C7A C8A C9A -179.6(2)
F1A C8A C9A C10A 177.3(2)
C7A C8A C9A C10A -1.4(4)
C8A C9A C10A C11A -0.5(4)
C9A C10A C11A C12A 2.0(4)
C10A C11A C12A C7A -1.7(3)
C8A C7A C12A C11A -0.1(3)
N1 C7A C12A C11A -178.82(19)
C13 N1 C7B C12B 54.6(3)
C13 N1 C7B C8B -126.8(2)
C12B C7B C8B F1B -174.3(7)
N1 C7B C8B F1B 7.0(7)
C12B C7B C8B C9B -0.1(3)
N1 C7B C8B C9B -178.82(19)
F1B C8B C9B C10B 172.6(7)
C7B C8B C9B C10B -1.7(3)
C8B C9B C10B C11B 2.0(4)
C9B C10B C11B C12B -0.5(4)
C8B C7B C12B C11B 1.7(3)
N1 C7B C12B C11B -179.6(2)
C10B C11B C12B C7B -1.4(4)
C7A N1 C13 O1 -4.2(3)
C7B N1 C13 O1 -4.2(3)
C7A N1 C13 C1 177.24(18)
C7B N1 C13 C1 177.24(18)
C2 C1 C13 O1 59.9(3)
C6 C1 C13 O1 -113.8(2)
C2 C1 C13 N1 -121.5(2)
C6 C1 C13 N1 64.9(2)
C3 C2 C14 F3 -145.64(18)
C1 C2 C14 F3 33.0(3)
C3 C2 C14 F4 93.4(2)
C1 C2 C14 F4 -88.0(2)
C3 C2 C14 F2 -26.1(2)
C1 C2 C14 F2 152.53(17)
